data_1527549
loop_
_publ_author_name
'Hulliger, F.'
'Schmelczer, R.'
'Schwarzenbach, D.'

_publ_section_title
;
 The GdPS structure, a new PbFCl-type derivative
;
_journal_name_full 'Journal of Solid State Chemistry'
_journal_page_first 371
_journal_page_last 374
_journal_volume 21
_journal_year 1977
_chemical_formula_sum 'Gd P S'
_space_group_IT_number 62
_symmetry_space_group_name_Hall '-P 2bc 2a'
_symmetry_space_group_name_H-M 'P m n b'
_cell_angle_alpha 90
_cell_angle_beta 90
_cell_angle_gamma 90
_cell_formula_units_Z 8
_cell_length_a 5.362
_cell_length_b 5.4079
_cell_length_c 16.742
_cell_volume 485.470
_citation_journal_id_ASTM JSSCBI
_cod_data_source_file Hulliger_JSSCBI_1977_810.cif
_cod_data_source_block Gd1P1S1
_cod_original_cell_volume 485.4705
_cod_original_sg_symbol_Hall '-P 2ac 2n (y,-x,z)'
_cod_original_formula_sum 'Gd1 P1 S1'
_cod_database_code 1527549

loop_
_symmetry_equiv_pos_as_xyz
x,y,z
-x,-y+1/2,z+1/2
-x+1/2,y+1/2,-z+1/2
x+1/2,-y,-z
-x,-y,-z
x,y-1/2,-z-1/2
x-1/2,-y-1/2,z-1/2
-x-1/2,y,z

loop_
_atom_site_label
_atom_site_type_symbol
_atom_site_fract_x
_atom_site_fract_y
_atom_site_fract_z
_atom_site_occupancy
_atom_site_U_iso_or_equiv
Gd2 Gd 0.25 -0.0152 0.6469 1 0.0
P1 P 0.0382 0.7046 -0.0025 1 0.0
Gd1 Gd 0.25 0.016 0.1376 1 0.0
S1 S 0.25 0.515 0.1888 1 0.0
S2 S 0.25 0.4883 0.6833 1 0.0
